data_1563906
loop_
_publ_author_name
'Trost, Barry M.'
'Jiao, Zhiwei'
'Gholami, Hadi'

_publ_section_title
;
 Palladium-Catalyzed Asymmetric Allylic Alkylation (AAA) with Alkyl
 Sulfones as Nucleophiles
;
_journal_name_full 'Chemical Science'
_journal_paper_doi 10.1039/D1SC02599F
_journal_year 2021
_chemical_absolute_configuration ad
_chemical_formula_moiety 'C18 H19 N O2 S'
_chemical_formula_sum 'C18 H19 N O2 S'
_chemical_formula_weight 313.40
_space_group_crystal_system monoclinic
_space_group_IT_number 4
_space_group_name_Hall 'P 2yb'
_space_group_name_H-M_alt 'P 1 21 1'
_atom_sites_solution_hydrogens geom
_atom_sites_solution_primary dual
_atom_sites_solution_secondary difmap
_audit_creation_method SHELXL-2018/3
_audit_update_record
;
2021-05-11 deposited with the CCDC.	2021-07-02 downloaded from the CCDC.
;
_cell_angle_alpha 90
_cell_angle_beta 90.270(2)
_cell_angle_gamma 90
_cell_formula_units_Z 4
_cell_length_a 9.1212(5)
_cell_length_b 8.4842(4)
_cell_length_c 20.1475(10)
_cell_measurement_reflns_used 9222
_cell_measurement_temperature 120(2)
_cell_measurement_theta_max 70.29
_cell_measurement_theta_min 4.39
_cell_volume 1559.12(14)
_computing_cell_refinement 'Bruker SAINT (Bruker, 2015)'
_computing_data_collection 'Bruker APEX-3 (Bruker, 2015)'
_computing_data_reduction 'Bruker SAINT (Bruker, 2015)'
_computing_molecular_graphics 'Mercury (Macrae et al., 2020)'
_computing_publication_material 'CIFTAB (Sheldrick, 2008)'
_computing_structure_refinement 'SHELXL-2018/3 (Sheldrick, 2015)'
_computing_structure_solution 'SHELXT-2018/2 (Sheldrick, 2015)'
_diffrn_ambient_temperature 120(2)
_diffrn_detector_area_resol_mean 7.41
_diffrn_measured_fraction_theta_full 1.000
_diffrn_measured_fraction_theta_max 0.993
_diffrn_measurement_device_type 'Bruker PHOTON-II'
_diffrn_measurement_method 'combination of \w and \f-scans '
_diffrn_radiation_type CuK\a
_diffrn_radiation_wavelength 1.54178
_diffrn_reflns_av_R_equivalents 0.0328
_diffrn_reflns_av_unetI/netI 0.0282
_diffrn_reflns_Laue_measured_fraction_full 1.000
_diffrn_reflns_Laue_measured_fraction_max 0.993
_diffrn_reflns_limit_h_max 11
_diffrn_reflns_limit_h_min -11
_diffrn_reflns_limit_k_max 10
_diffrn_reflns_limit_k_min -10
_diffrn_reflns_limit_l_max 24
_diffrn_reflns_limit_l_min -24
_diffrn_reflns_number 32783
_diffrn_reflns_point_group_measured_fraction_full 0.979
_diffrn_reflns_point_group_measured_fraction_max 0.966
_diffrn_reflns_theta_full 67.679
_diffrn_reflns_theta_max 70.362
_diffrn_reflns_theta_min 2.193
_diffrn_source 'Incoatec micro-focus'
_exptl_absorpt_coefficient_mu 1.894
_exptl_absorpt_correction_T_max 1.0000
_exptl_absorpt_correction_T_min 0.6885
_exptl_absorpt_correction_type numerical
_exptl_absorpt_process_details 'SADABS (Krause et al., 2015)'
_exptl_crystal_colour colorless
_exptl_crystal_density_diffrn 1.335
_exptl_crystal_description tablet
_exptl_crystal_F_000 664
_exptl_crystal_size_max 0.258
_exptl_crystal_size_mid 0.112
_exptl_crystal_size_min 0.056
_refine_diff_density_max 0.256
_refine_diff_density_min -0.293
_refine_diff_density_rms 0.039
_refine_ls_abs_structure_details
;
 Flack x determined using 2461 quotients [(I+)-(I-)]/[(I+)+(I-)]
 (Parsons, Flack and Wagner, Acta Cryst. B69 (2013) 249-259).
;
_refine_ls_abs_structure_Flack 0.046(5)
_refine_ls_extinction_method none
_refine_ls_goodness_of_fit_ref 1.022
_refine_ls_hydrogen_treatment constr
_refine_ls_matrix_type full
_refine_ls_number_parameters 397
_refine_ls_number_reflns 5761
_refine_ls_number_restraints 1
_refine_ls_restrained_S_all 1.022
_refine_ls_R_factor_all 0.0264
_refine_ls_R_factor_gt 0.0258
_refine_ls_shift/su_max 0.001
_refine_ls_shift/su_mean 0.000
_refine_ls_structure_factor_coef Fsqd
_refine_ls_weighting_details 'w=1/[\s^2^(Fo^2^)+(0.0345P)^2^+0.2927P] where P=(Fo^2^+2Fc^2^)/3'
_refine_ls_weighting_scheme calc
_refine_ls_wR_factor_gt 0.0647
_refine_ls_wR_factor_ref 0.0652
_reflns_Friedel_coverage 0.814
_reflns_Friedel_fraction_full 0.956
_reflns_Friedel_fraction_max 0.935
_reflns_number_gt 5643
_reflns_number_total 5761
_reflns_threshold_expression 'I > 2\s(I)'
_cod_data_source_file d1sc02599f2.cif
_cod_data_source_block zjd783
_cod_original_sg_symbol_H-M 'P 21'
_cod_database_code 1563906
_shelx_shelxl_version_number 2018/3
_shelx_space_group_comment
;
The symmetry employed for this shelxl refinement is uniquely defined
by the following loop, which should always be used as a source of
symmetry information in preference to the above space-group names.
They are only intended as comments.
;
_shelx_estimated_absorpt_t_min 0.641
_shelx_estimated_absorpt_t_max 0.901
_diffrn_source_monochromator 'MONTEL Multi-layer'

loop_
_space_group_symop_operation_xyz
'x, y, z'
'-x, y+1/2, -z'

loop_
_atom_site_label
_atom_site_type_symbol
_atom_site_fract_x
_atom_site_fract_y
_atom_site_fract_z
_atom_site_U_iso_or_equiv
_atom_site_adp_type
_atom_site_occupancy
_atom_site_site_symmetry_order
_atom_site_calc_flag
_atom_site_refinement_flags_posn
_atom_site_refinement_flags_adp
_atom_site_refinement_flags_occupancy
_atom_site_disorder_assembly
_atom_site_disorder_group
S1 S 0.83742(5) 0.19460(6) 0.85269(2) 0.02007(12) Uani 1 1 d . . . . .
O1 O 0.93901(16) 0.08867(19) 0.88459(8) 0.0296(4) Uani 1 1 d . . . . .
O2 O 0.82503(16) 0.1885(2) 0.78153(7) 0.0289(3) Uani 1 1 d . . . . .
N1 N 0.90717(19) 0.4177(2) 0.93891(9) 0.0248(4) Uani 1 1 d . . . . .
C2 C 0.8870(2) 0.3931(3) 0.87398(10) 0.0218(4) Uani 1 1 d . . . . .
C3 C 0.9050(2) 0.5032(3) 0.82454(11) 0.0295(5) Uani 1 1 d . . . . .
H3 H 0.889407 0.477623 0.779150 0.035 Uiso 1 1 calc R U . . .
C4 C 0.9473(3) 0.6543(3) 0.84420(12) 0.0353(5) Uani 1 1 d . . . . .
H4 H 0.961267 0.735142 0.812232 0.042 Uiso 1 1 calc R U . . .
C5 C 0.9686(2) 0.6842(3) 0.91093(12) 0.0328(5) Uani 1 1 d . . . . .
H5 H 0.997213 0.786203 0.925523 0.039 Uiso 1 1 calc R U . . .
C6 C 0.9477(2) 0.5636(3) 0.95640(11) 0.0290(5) Uani 1 1 d . . . . .
H6 H 0.962804 0.585627 1.002149 0.035 Uiso 1 1 calc R U . . .
C7 C 0.6625(2) 0.1697(2) 0.89047(9) 0.0203(4) Uani 1 1 d . . . . .
H7A H 0.670360 0.195537 0.938275 0.024 Uiso 1 1 calc R U . . .
H7B H 0.591927 0.244123 0.870042 0.024 Uiso 1 1 calc R U . . .
C8 C 0.6041(2) 0.0001(2) 0.88268(9) 0.0201(4) Uani 1 1 d . . . . .
H8 H 0.687930 -0.074037 0.889721 0.024 Uiso 1 1 calc R U . . .
C9 C 0.4916(2) -0.0303(2) 0.93704(9) 0.0200(4) Uani 1 1 d . . . . .
C10 C 0.3512(2) -0.0604(3) 0.92327(10) 0.0230(4) Uani 1 1 d . . . . .
H10 H 0.288715 -0.085774 0.959310 0.028 Uiso 1 1 calc R U . . .
C11 C 0.2847(2) -0.0573(3) 0.85484(10) 0.0265(5) Uani 1 1 d . . . . .
H11A H 0.187968 -0.004575 0.856508 0.032 Uiso 1 1 calc R U . . .
H11B H 0.269330 -0.166657 0.839118 0.032 Uiso 1 1 calc R U . . .
C12 C 0.3836(2) 0.0298(3) 0.80634(10) 0.0273(5) Uani 1 1 d . . . . .
H12A H 0.380636 0.144302 0.815735 0.033 Uiso 1 1 calc R U . . .
H12B H 0.347942 0.012921 0.760394 0.033 Uiso 1 1 calc R U . . .
C13 C 0.5407(2) -0.0301(3) 0.81287(10) 0.0244(4) Uani 1 1 d . . . . .
H13A H 0.602823 0.023251 0.779559 0.029 Uiso 1 1 calc R U . . .
H13B H 0.542806 -0.144616 0.803517 0.029 Uiso 1 1 calc R U . . .
C14 C 0.5446(2) -0.0267(2) 1.00712(10) 0.0218(4) Uani 1 1 d . . . . .
C15 C 0.6773(2) -0.0960(3) 1.02633(11) 0.0293(5) Uani 1 1 d . . . . .
H15 H 0.737488 -0.145171 0.994031 0.035 Uiso 1 1 calc R U . . .
C16 C 0.7215(3) -0.0934(4) 1.09252(12) 0.0396(6) Uani 1 1 d . . . . .
H16 H 0.810348 -0.143530 1.105299 0.047 Uiso 1 1 calc R U . . .
C17 C 0.6371(3) -0.0184(4) 1.13988(12) 0.0411(7) Uani 1 1 d . . . . .
H17 H 0.669229 -0.014348 1.184776 0.049 Uiso 1 1 calc R U . . .
C18 C 0.5062(3) 0.0505(3) 1.12151(11) 0.0353(6) Uani 1 1 d . . . . .
H18 H 0.447283 0.100670 1.154000 0.042 Uiso 1 1 calc R U . . .
C19 C 0.4601(3) 0.0468(3) 1.05571(11) 0.0278(5) Uani 1 1 d . . . . .
H19 H 0.369806 0.094966 1.043623 0.033 Uiso 1 1 calc R U . . .
S1A S 0.16105(5) 0.62554(6) 0.65180(2) 0.02151(12) Uani 1 1 d . . . . .
O1A O 0.04295(17) 0.5186(2) 0.63633(8) 0.0318(4) Uani 1 1 d . . . . .
O2A O 0.20360(19) 0.6425(2) 0.72026(7) 0.0353(4) Uani 1 1 d . . . . .
N1A N 0.08821(18) 0.8318(2) 0.55833(8) 0.0219(4) Uani 1 1 d . . . . .
C2A C 0.1080(2) 0.8183(2) 0.62373(10) 0.0207(4) Uani 1 1 d . . . . .
C3A C 0.0809(2) 0.9342(3) 0.67010(10) 0.0248(4) Uani 1 1 d . . . . .
H3A H 0.099303 0.917218 0.715995 0.030 Uiso 1 1 calc R U . . .
C4A C 0.0255(2) 1.0770(3) 0.64700(12) 0.0287(5) Uani 1 1 d . . . . .
H4A H 0.003231 1.159971 0.676953 0.034 Uiso 1 1 calc R U . . .
C5A C 0.0037(2) 1.0953(3) 0.57954(11) 0.0270(5) Uani 1 1 d . . . . .
H5A H -0.033796 1.191501 0.562328 0.032 Uiso 1 1 calc R U . . .
C6A C 0.0372(2) 0.9715(3) 0.53718(10) 0.0253(4) Uani 1 1 d . . . . .
H6A H 0.023388 0.986494 0.490846 0.030 Uiso 1 1 calc R U . . .
C7A C 0.3149(2) 0.5741(3) 0.60210(10) 0.0219(4) Uani 1 1 d . . . . .
H7AA H 0.293936 0.601901 0.555285 0.026 Uiso 1 1 calc R U . . .
H7AB H 0.401036 0.636249 0.616756 0.026 Uiso 1 1 calc R U . . .
C8A C 0.3520(2) 0.3968(2) 0.60651(10) 0.0212(4) Uani 1 1 d . . . . .
H8A H 0.262744 0.335660 0.593408 0.025 Uiso 1 1 calc R U . . .
C9A C 0.4710(2) 0.3652(2) 0.55535(10) 0.0205(4) Uani 1 1 d . . . . .
C10A C 0.6100(2) 0.3421(3) 0.57366(10) 0.0234(4) Uani 1 1 d . . . . .
H10A H 0.679525 0.324916 0.539441 0.028 Uiso 1 1 calc R U . . .
C11A C 0.6659(2) 0.3411(3) 0.64392(11) 0.0286(5) Uani 1 1 d . . . . .
H11C H 0.754942 0.407416 0.646827 0.034 Uiso 1 1 calc R U . . .
H11D H 0.693747 0.232109 0.656213 0.034 Uiso 1 1 calc R U . . .
C12A C 0.5522(3) 0.4021(3) 0.69339(10) 0.0307(5) Uani 1 1 d . . . . .
H12C H 0.578611 0.366529 0.738682 0.037 Uiso 1 1 calc R U . . .
H12D H 0.552266 0.518828 0.693103 0.037 Uiso 1 1 calc R U . . .
C13A C 0.4000(2) 0.3421(3) 0.67551(10) 0.0274(5) Uani 1 1 d . . . . .
H13C H 0.328857 0.380620 0.708756 0.033 Uiso 1 1 calc R U . . .
H13D H 0.399727 0.225497 0.676978 0.033 Uiso 1 1 calc R U . . .
C14A C 0.4247(2) 0.3566(2) 0.48460(10) 0.0202(4) Uani 1 1 d . . . . .
C15A C 0.3043(2) 0.2659(3) 0.46545(10) 0.0234(4) Uani 1 1 d . . . . .
H15A H 0.248861 0.213177 0.498520 0.028 Uiso 1 1 calc R U . . .
C16A C 0.2632(2) 0.2506(3) 0.39942(11) 0.0264(4) Uani 1 1 d . . . . .
H16A H 0.181884 0.186462 0.387558 0.032 Uiso 1 1 calc R U . . .
C17A C 0.3412(2) 0.3293(3) 0.35088(11) 0.0277(5) Uani 1 1 d . . . . .
H17A H 0.313073 0.320236 0.305578 0.033 Uiso 1 1 calc R U . . .
C18A C 0.4605(3) 0.4211(3) 0.36868(10) 0.0277(5) Uani 1 1 d . . . . .
H18A H 0.514131 0.475246 0.335420 0.033 Uiso 1 1 calc R U . . .
C19A C 0.5023(2) 0.4348(3) 0.43487(10) 0.0238(4) Uani 1 1 d . . . . .
H19A H 0.584506 0.497982 0.446404 0.029 Uiso 1 1 calc R U . . .

loop_
_atom_site_aniso_label
_atom_site_aniso_U_11
_atom_site_aniso_U_22
_atom_site_aniso_U_33
_atom_site_aniso_U_23
_atom_site_aniso_U_13
_atom_site_aniso_U_12
S1 0.0177(2) 0.0217(2) 0.0208(2) -0.00020(19) 0.00132(16) -0.00077(19)
O1 0.0215(7) 0.0270(9) 0.0404(9) 0.0007(7) -0.0018(6) 0.0039(6)
O2 0.0302(7) 0.0350(8) 0.0216(7) -0.0031(7) 0.0042(5) -0.0077(7)
N1 0.0237(8) 0.0253(9) 0.0253(9) -0.0013(7) 0.0006(7) -0.0027(7)
C2 0.0173(9) 0.0240(11) 0.0242(10) 0.0008(8) 0.0020(7) -0.0026(8)
C3 0.0308(11) 0.0307(12) 0.0269(10) 0.0053(9) 0.0015(8) -0.0030(10)
C4 0.0369(12) 0.0283(13) 0.0407(13) 0.0093(10) 0.0060(10) -0.0063(10)
C5 0.0285(11) 0.0243(11) 0.0456(13) -0.0054(11) 0.0079(9) -0.0066(10)
C6 0.0257(10) 0.0317(12) 0.0297(11) -0.0071(9) 0.0027(8) -0.0034(9)
C7 0.0192(9) 0.0212(10) 0.0207(9) -0.0008(8) 0.0022(7) -0.0004(8)
C8 0.0199(9) 0.0186(10) 0.0217(9) -0.0005(8) 0.0019(7) -0.0008(8)
C9 0.0228(9) 0.0168(9) 0.0203(9) 0.0006(7) 0.0020(7) 0.0002(8)
C10 0.0236(10) 0.0247(11) 0.0207(9) 0.0008(8) 0.0043(8) 0.0003(8)
C11 0.0223(10) 0.0314(12) 0.0258(10) 0.0003(9) -0.0010(8) -0.0016(9)
C12 0.0300(11) 0.0310(12) 0.0207(10) 0.0023(8) -0.0035(8) -0.0032(9)
C13 0.0275(10) 0.0247(10) 0.0208(9) -0.0032(8) 0.0036(8) -0.0044(9)
C14 0.0258(10) 0.0183(10) 0.0214(10) 0.0017(8) 0.0004(8) -0.0062(8)
C15 0.0244(10) 0.0370(12) 0.0264(10) 0.0042(9) -0.0015(8) -0.0071(9)
C16 0.0306(12) 0.0554(17) 0.0327(12) 0.0154(12) -0.0114(9) -0.0177(12)
C17 0.0562(15) 0.0452(16) 0.0219(11) 0.0059(10) -0.0065(10) -0.0320(13)
C18 0.0579(15) 0.0262(12) 0.0219(11) -0.0028(9) 0.0063(10) -0.0162(11)
C19 0.0394(12) 0.0185(11) 0.0255(10) -0.0003(8) 0.0049(9) -0.0060(9)
S1A 0.0225(2) 0.0220(2) 0.0200(2) 0.00331(18) 0.00232(18) 0.00545(19)
O1A 0.0247(7) 0.0253(8) 0.0453(9) 0.0079(7) 0.0042(6) 0.0006(6)
O2A 0.0486(9) 0.0381(10) 0.0193(7) 0.0019(7) 0.0003(6) 0.0200(8)
N1A 0.0226(8) 0.0225(9) 0.0205(8) 0.0017(7) 0.0004(6) 0.0015(7)
C2A 0.0173(9) 0.0203(10) 0.0244(10) 0.0023(8) 0.0003(7) 0.0023(8)
C3A 0.0251(10) 0.0268(11) 0.0227(10) -0.0018(8) 0.0015(8) 0.0010(9)
C4A 0.0284(10) 0.0238(11) 0.0339(12) -0.0045(9) 0.0044(9) 0.0027(9)
C5A 0.0255(10) 0.0199(11) 0.0356(11) 0.0063(9) 0.0035(9) 0.0033(8)
C6A 0.0242(9) 0.0268(11) 0.0250(10) 0.0065(9) -0.0005(8) 0.0007(9)
C7A 0.0216(9) 0.0204(10) 0.0236(10) 0.0026(8) 0.0023(7) 0.0021(8)
C8A 0.0229(9) 0.0187(10) 0.0221(9) 0.0010(8) 0.0032(7) 0.0010(8)
C9A 0.0241(10) 0.0153(9) 0.0220(10) 0.0013(7) 0.0011(8) 0.0003(8)
C10A 0.0256(10) 0.0209(10) 0.0237(10) 0.0007(8) 0.0021(8) 0.0006(9)
C11A 0.0279(11) 0.0305(12) 0.0272(11) 0.0033(9) -0.0048(9) 0.0030(9)
C12A 0.0391(12) 0.0310(12) 0.0220(10) 0.0011(9) -0.0044(9) 0.0084(10)
C13A 0.0355(11) 0.0221(10) 0.0245(11) 0.0056(8) 0.0065(8) 0.0073(9)
C14A 0.0204(9) 0.0160(9) 0.0242(10) -0.0005(8) 0.0021(7) 0.0050(8)
C15A 0.0214(9) 0.0231(10) 0.0258(10) 0.0026(9) 0.0032(8) 0.0009(8)
C16A 0.0227(10) 0.0261(11) 0.0305(10) -0.0019(9) -0.0022(8) 0.0004(9)
C17A 0.0350(12) 0.0257(12) 0.0223(10) -0.0014(8) -0.0033(9) 0.0034(9)
C18A 0.0384(12) 0.0219(11) 0.0229(10) 0.0040(8) 0.0061(9) -0.0020(9)
C19A 0.0270(10) 0.0194(10) 0.0249(10) -0.0006(8) 0.0045(8) -0.0025(9)

loop_
_atom_type_symbol
_atom_type_description
_atom_type_scat_dispersion_real
_atom_type_scat_dispersion_imag
_atom_type_scat_source
C C 0.0181 0.0091 'International Tables Vol C Tables 4.2.6.8 and 6.1.1.4'
H H 0.0000 0.0000 'International Tables Vol C Tables 4.2.6.8 and 6.1.1.4'
N N 0.0311 0.0180 'International Tables Vol C Tables 4.2.6.8 and 6.1.1.4'
O O 0.0492 0.0322 'International Tables Vol C Tables 4.2.6.8 and 6.1.1.4'
S S 0.3331 0.5567 'International Tables Vol C Tables 4.2.6.8 and 6.1.1.4'

loop_
_geom_angle_atom_site_label_1
_geom_angle_atom_site_label_2
_geom_angle_atom_site_label_3
_geom_angle
_geom_angle_site_symmetry_1
_geom_angle_site_symmetry_3
_geom_angle_publ_flag
O2 S1 O1 118.03(10) . . ?
O2 S1 C7 110.79(9) . . ?
O1 S1 C7 108.10(10) . . ?
O2 S1 C2 106.88(10) . . ?
O1 S1 C2 108.54(10) . . ?
C7 S1 C2 103.52(9) . . ?
C2 N1 C6 116.03(19) . . ?
N1 C2 C3 125.8(2) . . ?
N1 C2 S1 114.47(16) . . ?
C3 C2 S1 119.66(17) . . ?
C2 C3 C4 116.9(2) . . ?
C2 C3 H3 121.6 . . ?
C4 C3 H3 121.6 . . ?
C5 C4 C3 118.9(2) . . ?
C5 C4 H4 120.6 . . ?
C3 C4 H4 120.6 . . ?
C4 C5 C6 119.2(2) . . ?
C4 C5 H5 120.4 . . ?
C6 C5 H5 120.4 . . ?
N1 C6 C5 123.2(2) . . ?
N1 C6 H6 118.4 . . ?
C5 C6 H6 118.4 . . ?
C8 C7 S1 112.12(14) . . ?
C8 C7 H7A 109.2 . . ?
S1 C7 H7A 109.2 . . ?
C8 C7 H7B 109.2 . . ?
S1 C7 H7B 109.2 . . ?
H7A C7 H7B 107.9 . . ?
C9 C8 C13 112.13(16) . . ?
C9 C8 C7 108.53(16) . . ?
C13 C8 C7 112.10(16) . . ?
C9 C8 H8 108.0 . . ?
C13 C8 H8 108.0 . . ?
C7 C8 H8 108.0 . . ?
C10 C9 C14 120.52(17) . . ?
C10 C9 C8 122.08(17) . . ?
C14 C9 C8 117.39(16) . . ?
C9 C10 C11 124.76(18) . . ?
C9 C10 H10 117.6 . . ?
C11 C10 H10 117.6 . . ?
C10 C11 C12 111.03(17) . . ?
C10 C11 H11A 109.4 . . ?
C12 C11 H11A 109.4 . . ?
C10 C11 H11B 109.4 . . ?
C12 C11 H11B 109.4 . . ?
H11A C11 H11B 108.0 . . ?
C11 C12 C13 109.97(18) . . ?
C11 C12 H12A 109.7 . . ?
C13 C12 H12A 109.7 . . ?
C11 C12 H12B 109.7 . . ?
C13 C12 H12B 109.7 . . ?
H12A C12 H12B 108.2 . . ?
C12 C13 C8 111.83(16) . . ?
C12 C13 H13A 109.2 . . ?
C8 C13 H13A 109.2 . . ?
C12 C13 H13B 109.2 . . ?
C8 C13 H13B 109.2 . . ?
H13A C13 H13B 107.9 . . ?
C19 C14 C15 118.29(19) . . ?
C19 C14 C9 119.69(19) . . ?
C15 C14 C9 122.02(19) . . ?
C16 C15 C14 120.3(2) . . ?
C16 C15 H15 119.8 . . ?
C14 C15 H15 119.8 . . ?
C17 C16 C15 120.6(2) . . ?
C17 C16 H16 119.7 . . ?
C15 C16 H16 119.7 . . ?
C18 C17 C16 119.6(2) . . ?
C18 C17 H17 120.2 . . ?
C16 C17 H17 120.2 . . ?
C17 C18 C19 120.3(2) . . ?
C17 C18 H18 119.8 . . ?
C19 C18 H18 119.8 . . ?
C18 C19 C14 120.9(2) . . ?
C18 C19 H19 119.6 . . ?
C14 C19 H19 119.6 . . ?
O2A S1A O1A 117.93(11) . . ?
O2A S1A C7A 110.71(10) . . ?
O1A S1A C7A 108.31(10) . . ?
O2A S1A C2A 106.38(10) . . ?
O1A S1A C2A 107.75(10) . . ?
C7A S1A C2A 104.94(10) . . ?
C2A N1A C6A 115.74(18) . . ?
N1A C2A C3A 125.73(19) . . ?
N1A C2A S1A 115.10(15) . . ?
C3A C2A S1A 118.99(16) . . ?
C2A C3A C4A 117.38(19) . . ?
C2A C3A H3A 121.3 . . ?
C4A C3A H3A 121.3 . . ?
C5A C4A C3A 118.5(2) . . ?
C5A C4A H4A 120.7 . . ?
C3A C4A H4A 120.7 . . ?
C4A C5A C6A 119.3(2) . . ?
C4A C5A H5A 120.4 . . ?
C6A C5A H5A 120.4 . . ?
N1A C6A C5A 123.37(19) . . ?
N1A C6A H6A 118.3 . . ?
C5A C6A H6A 118.3 . . ?
C8A C7A S1A 112.29(14) . . ?
C8A C7A H7AA 109.1 . . ?
S1A C7A H7AA 109.1 . . ?
C8A C7A H7AB 109.1 . . ?
S1A C7A H7AB 109.1 . . ?
H7AA C7A H7AB 107.9 . . ?
C9A C8A C13A 111.13(17) . . ?
C9A C8A C7A 106.81(17) . . ?
C13A C8A C7A 114.19(18) . . ?
C9A C8A H8A 108.2 . . ?
C13A C8A H8A 108.2 . . ?
C7A C8A H8A 108.2 . . ?
C10A C9A C14A 121.57(18) . . ?
C10A C9A C8A 121.20(19) . . ?
C14A C9A C8A 117.20(17) . . ?
C9A C10A C11A 125.40(19) . . ?
C9A C10A H10A 117.3 . . ?
C11A C10A H10A 117.3 . . ?
C10A C11A C12A 112.56(18) . . ?
C10A C11A H11C 109.1 . . ?
C12A C11A H11C 109.1 . . ?
C10A C11A H11D 109.1 . . ?
C12A C11A H11D 109.1 . . ?
H11C C11A H11D 107.8 . . ?
C13A C12A C11A 110.65(18) . . ?
C13A C12A H12C 109.5 . . ?
C11A C12A H12C 109.5 . . ?
C13A C12A H12D 109.5 . . ?
C11A C12A H12D 109.5 . . ?
H12C C12A H12D 108.1 . . ?
C12A C13A C8A 111.78(17) . . ?
C12A C13A H13C 109.3 . . ?
C8A C13A H13C 109.3 . . ?
C12A C13A H13D 109.3 . . ?
C8A C13A H13D 109.3 . . ?
H13C C13A H13D 107.9 . . ?
C15A C14A C19A 117.69(19) . . ?
C15A C14A C9A 120.82(17) . . ?
C19A C14A C9A 121.46(18) . . ?
C16A C15A C14A 121.72(19) . . ?
C16A C15A H15A 119.1 . . ?
C14A C15A H15A 119.1 . . ?
C17A C16A C15A 119.7(2) . . ?
C17A C16A H16A 120.1 . . ?
C15A C16A H16A 120.1 . . ?
C16A C17A C18A 119.63(19) . . ?
C16A C17A H17A 120.2 . . ?
C18A C17A H17A 120.2 . . ?
C17A C18A C19A 120.48(19) . . ?
C17A C18A H18A 119.8 . . ?
C19A C18A H18A 119.8 . . ?
C18A C19A C14A 120.7(2) . . ?
C18A C19A H19A 119.6 . . ?
C14A C19A H19A 119.6 . . ?

loop_
_geom_bond_atom_site_label_1
_geom_bond_atom_site_label_2
_geom_bond_distance
_geom_bond_site_symmetry_2
_geom_bond_publ_flag
S1 O2 1.4385(14) . ?
S1 O1 1.4401(16) . ?
S1 C7 1.7832(19) . ?
S1 C2 1.795(2) . ?
N1 C2 1.337(3) . ?
N1 C6 1.338(3) . ?
C2 C3 1.377(3) . ?
C3 C4 1.395(4) . ?
C3 H3 0.9500 . ?
C4 C5 1.381(3) . ?
C4 H4 0.9500 . ?
C5 C6 1.387(4) . ?
C5 H5 0.9500 . ?
C6 H6 0.9500 . ?
C7 C8 1.543(3) . ?
C7 H7A 0.9900 . ?
C7 H7B 0.9900 . ?
C8 C9 1.526(3) . ?
C8 C13 1.540(3) . ?
C8 H8 1.0000 . ?
C9 C10 1.334(3) . ?
C9 C14 1.491(3) . ?
C10 C11 1.504(3) . ?
C10 H10 0.9500 . ?
C11 C12 1.524(3) . ?
C11 H11A 0.9900 . ?
C11 H11B 0.9900 . ?
C12 C13 1.526(3) . ?
C12 H12A 0.9900 . ?
C12 H12B 0.9900 . ?
C13 H13A 0.9900 . ?
C13 H13B 0.9900 . ?
C14 C19 1.396(3) . ?
C14 C15 1.398(3) . ?
C15 C16 1.392(3) . ?
C15 H15 0.9500 . ?
C16 C17 1.384(4) . ?
C16 H16 0.9500 . ?
C17 C18 1.378(4) . ?
C17 H17 0.9500 . ?
C18 C19 1.389(3) . ?
C18 H18 0.9500 . ?
C19 H19 0.9500 . ?
S1A O2A 1.4382(15) . ?
S1A O1A 1.4414(17) . ?
S1A C7A 1.782(2) . ?
S1A C2A 1.796(2) . ?
N1A C2A 1.334(3) . ?
N1A C6A 1.342(3) . ?
C2A C3A 1.380(3) . ?
C3A C4A 1.392(3) . ?
C3A H3A 0.9500 . ?
C4A C5A 1.382(3) . ?
C4A H4A 0.9500 . ?
C5A C6A 1.388(3) . ?
C5A H5A 0.9500 . ?
C6A H6A 0.9500 . ?
C7A C8A 1.545(3) . ?
C7A H7AA 0.9900 . ?
C7A H7AB 0.9900 . ?
C8A C9A 1.524(3) . ?
C8A C13A 1.528(3) . ?
C8A H8A 1.0000 . ?
C9A C10A 1.333(3) . ?
C9A C14A 1.487(3) . ?
C10A C11A 1.502(3) . ?
C10A H10A 0.9500 . ?
C11A C12A 1.532(3) . ?
C11A H11C 0.9900 . ?
C11A H11D 0.9900 . ?
C12A C13A 1.520(3) . ?
C12A H12C 0.9900 . ?
C12A H12D 0.9900 . ?
C13A H13C 0.9900 . ?
C13A H13D 0.9900 . ?
C14A C15A 1.394(3) . ?
C14A C19A 1.397(3) . ?
C15A C16A 1.386(3) . ?
C15A H15A 0.9500 . ?
C16A C17A 1.384(3) . ?
C16A H16A 0.9500 . ?
C17A C18A 1.384(3) . ?
C17A H17A 0.9500 . ?
C18A C19A 1.390(3) . ?
C18A H18A 0.9500 . ?
C19A H19A 0.9500 . ?

loop_
_geom_torsion_atom_site_label_1
_geom_torsion_atom_site_label_2
_geom_torsion_atom_site_label_3
_geom_torsion_atom_site_label_4
_geom_torsion
_geom_torsion_site_symmetry_1
_geom_torsion_site_symmetry_2
_geom_torsion_site_symmetry_3
_geom_torsion_site_symmetry_4
_geom_torsion_publ_flag
C6 N1 C2 C3 0.4(3) . . . . ?
C6 N1 C2 S1 178.46(15) . . . . ?
O2 S1 C2 N1 -178.16(14) . . . . ?
O1 S1 C2 N1 -49.87(17) . . . . ?
C7 S1 C2 N1 64.81(17) . . . . ?
O2 S1 C2 C3 0.0(2) . . . . ?
O1 S1 C2 C3 128.30(18) . . . . ?
C7 S1 C2 C3 -117.02(18) . . . . ?
N1 C2 C3 C4 -0.4(3) . . . . ?
S1 C2 C3 C4 -178.35(17) . . . . ?
C2 C3 C4 C5 0.1(3) . . . . ?
C3 C4 C5 C6 0.1(3) . . . . ?
C2 N1 C6 C5 -0.2(3) . . . . ?
C4 C5 C6 N1 -0.1(3) . . . . ?
O2 S1 C7 C8 70.16(16) . . . . ?
O1 S1 C7 C8 -60.59(16) . . . . ?
C2 S1 C7 C8 -175.59(14) . . . . ?
S1 C7 C8 C9 157.65(13) . . . . ?
S1 C7 C8 C13 -77.95(18) . . . . ?
C13 C8 C9 C10 -7.5(3) . . . . ?
C7 C8 C9 C10 116.8(2) . . . . ?
C13 C8 C9 C14 171.83(18) . . . . ?
C7 C8 C9 C14 -63.8(2) . . . . ?
C14 C9 C10 C11 176.2(2) . . . . ?
C8 C9 C10 C11 -4.5(3) . . . . ?
C9 C10 C11 C12 -16.6(3) . . . . ?
C10 C11 C12 C13 48.4(2) . . . . ?
C11 C12 C13 C8 -61.9(2) . . . . ?
C9 C8 C13 C12 40.2(2) . . . . ?
C7 C8 C13 C12 -82.1(2) . . . . ?
C10 C9 C14 C19 -42.4(3) . . . . ?
C8 C9 C14 C19 138.2(2) . . . . ?
C10 C9 C14 C15 137.2(2) . . . . ?
C8 C9 C14 C15 -42.2(3) . . . . ?
C19 C14 C15 C16 1.1(3) . . . . ?
C9 C14 C15 C16 -178.5(2) . . . . ?
C14 C15 C16 C17 -1.9(4) . . . . ?
C15 C16 C17 C18 1.8(4) . . . . ?
C16 C17 C18 C19 -1.0(4) . . . . ?
C17 C18 C19 C14 0.2(3) . . . . ?
C15 C14 C19 C18 -0.3(3) . . . . ?
C9 C14 C19 C18 179.4(2) . . . . ?
C6A N1A C2A C3A -0.1(3) . . . . ?
C6A N1A C2A S1A 174.88(15) . . . . ?
O2A S1A C2A N1A 169.25(15) . . . . ?
O1A S1A C2A N1A -63.40(17) . . . . ?
C7A S1A C2A N1A 51.86(17) . . . . ?
O2A S1A C2A C3A -15.40(19) . . . . ?
O1A S1A C2A C3A 111.95(17) . . . . ?
C7A S1A C2A C3A -132.79(17) . . . . ?
N1A C2A C3A C4A 1.3(3) . . . . ?
S1A C2A C3A C4A -173.54(16) . . . . ?
C2A C3A C4A C5A -1.2(3) . . . . ?
C3A C4A C5A C6A 0.1(3) . . . . ?
C2A N1A C6A C5A -1.1(3) . . . . ?
C4A C5A C6A N1A 1.1(3) . . . . ?
O2A S1A C7A C8A 80.03(17) . . . . ?
O1A S1A C7A C8A -50.71(17) . . . . ?
C2A S1A C7A C8A -165.58(14) . . . . ?
S1A C7A C8A C9A 172.72(13) . . . . ?
S1A C7A C8A C13A -64.0(2) . . . . ?
C13A C8A C9A C10A -19.8(3) . . . . ?
C7A C8A C9A C10A 105.4(2) . . . . ?
C13A C8A C9A C14A 158.49(18) . . . . ?
C7A C8A C9A C14A -76.4(2) . . . . ?
C14A C9A C10A C11A -177.0(2) . . . . ?
C8A C9A C10A C11A 1.1(3) . . . . ?
C9A C10A C11A C12A -11.5(3) . . . . ?
C10A C11A C12A C13A 40.0(3) . . . . ?
C11A C12A C13A C8A -60.4(2) . . . . ?
C9A C8A C13A C12A 49.1(2) . . . . ?
C7A C8A C13A C12A -71.8(2) . . . . ?
C10A C9A C14A C15A 130.4(2) . . . . ?
C8A C9A C14A C15A -47.8(3) . . . . ?
C10A C9A C14A C19A -47.7(3) . . . . ?
C8A C9A C14A C19A 134.1(2) . . . . ?
C19A C14A C15A C16A 1.1(3) . . . . ?
C9A C14A C15A C16A -177.07(19) . . . . ?
C14A C15A C16A C17A -1.3(3) . . . . ?
C15A C16A C17A C18A 0.7(3) . . . . ?
C16A C17A C18A C19A 0.0(3) . . . . ?
C17A C18A C19A C14A -0.2(3) . . . . ?
C15A C14A C19A C18A -0.4(3) . . . . ?
C9A C14A C19A C18A 177.78(19) . . . . ?
